data_1541208
loop_
_publ_author_name
'Matheis, D.P.'
'Snyder, R.L.'

_publ_section_title
;
 The crystal structures and powder diffraction patterns of the bismuth and
 thallium Ruddlesden-Popper copper oxide superconductors
;
_journal_name_full 'Powder Diffraction'
_journal_page_first 8
_journal_page_last 24
_journal_volume 5
_journal_year 1990
_chemical_formula_sum 'Ba2 Cu O5 Tl'
_chemical_name_systematic 'Tl Ba2 Cu O5'
_space_group_IT_number 123
_symmetry_space_group_name_Hall '-P 4 2'
_symmetry_space_group_name_H-M 'P 4/m m m'
_cell_angle_alpha 90
_cell_angle_beta 90
_cell_angle_gamma 90
_cell_formula_units_Z 1
_cell_length_a 3.85
_cell_length_b 3.85
_cell_length_c 9.54
_cell_volume 141.407
_citation_journal_id_ASTM PODIE2
_cod_data_source_file Matheis_PODIE2_1990_1618.cif
_cod_data_source_block Ba2Cu1O5Tl1
_cod_original_cell_volume 141.4066
_cod_original_formula_sum 'Ba2 Cu1 O5 Tl1'
_cod_database_code 1541208

loop_
_symmetry_equiv_pos_as_xyz
x,y,z
-y,x,z
-x,-y,z
y,-x,z
x,-y,-z
y,x,-z
-x,y,-z
-y,-x,-z
-x,-y,-z
y,-x,-z
x,y,-z
-y,x,-z
-x,y,z
-y,-x,z
x,-y,z
y,x,z

loop_
_atom_site_label
_atom_site_type_symbol
_atom_site_fract_x
_atom_site_fract_y
_atom_site_fract_z
_atom_site_occupancy
_atom_site_U_iso_or_equiv
O1 O-2 0.5 0.5 0 1 0.0
Cu1 Cu+3 0 0 0.5 1 0.0
O3 O-2 0.5 0 0.5 1 0.0
Tl1 Tl+3 0 0 0 1 0.0
O2 O-2 0 0 0.3 1 0.0
Ba1 Ba+2 0.5 0.5 0.308 1 0.0
